data_7047548
loop_
_publ_author_name
'Thammavongsy, Zachary'
'Cunningham, Drew W.'
'Sutthirat, Natwara'
'Eisenhart, Reed J.'
'Ziller, Joseph W.'
'Yang, Jenny Y.'

_publ_section_title
;
 Adaptable ligand donor strength: tracking transannular bond interactions
 in tris(2-pyridylmethyl)-azaphosphatrane (TPAP).
;
_journal_issue 39
_journal_name_full 'Dalton transactions (Cambridge, England : 2003)'
_journal_page_first 14101
_journal_page_last 14110
_journal_paper_doi 10.1039/c8dt03180k
_journal_volume 47
_journal_year 2018
_chemical_formula_sum 'C28 H36 B2 F8 N9 Ni P'
_chemical_formula_weight 761.96
_chemical_name_common '[NiTPAP(CH3CN)][BF4]2'
_chemical_name_systematic '[NiTPAP(CH3CN)][BF4]2'
_space_group_crystal_system monoclinic
_space_group_IT_number 14
_space_group_name_Hall '-P 2ybc'
_space_group_name_H-M_alt 'P 1 21/c 1'
_symmetry_space_group_name_Hall '-P 2ybc'
_symmetry_space_group_name_H-M 'P 1 21/c 1'
_atom_sites_solution_hydrogens geom
_atom_sites_solution_primary direct
_atom_sites_solution_secondary difmap
_audit_creation_method SHELXL-2014/7
_audit_update_record
;
2018-03-02 deposited with the CCDC.
2018-09-14 downloaded from the CCDC.
;
_cell_angle_alpha 90
_cell_angle_beta 98.9026(17)
_cell_angle_gamma 90
_cell_formula_units_Z 4
_cell_length_a 9.0563(17)
_cell_length_b 20.118(4)
_cell_length_c 18.435(4)
_cell_measurement_reflns_used 9904
_cell_measurement_temperature 88(2)
_cell_measurement_theta_max 28.88
_cell_measurement_theta_min 2.24
_cell_volume 3318.3(12)
_computing_cell_refinement 'Bruker SAINT 8.34a, 2013'
_computing_data_collection 'Bruker APEX2 2014.1-1, 2014'
_computing_data_reduction 'Bruker SAINT 8.34a, 2013'
_computing_molecular_graphics 'Bruker SHELXTL'
_computing_publication_material 'Bruker SHELXTL'
_computing_structure_refinement 'SHELXL-2014/7 (Sheldrick, 2014)'
_computing_structure_solution 'Bruker SHELXTL 2014/4'
_diffrn_ambient_temperature 88(2)
_diffrn_measured_fraction_theta_full 1.000
_diffrn_measured_fraction_theta_max 0.951
_diffrn_measurement_device_type 'Bruker APEX-II CCD'
_diffrn_measurement_method '\f and \w scans'
_diffrn_radiation_type MoK\a
_diffrn_radiation_wavelength 0.71073
_diffrn_reflns_av_R_equivalents 0.0386
_diffrn_reflns_av_unetI/netI 0.0331
_diffrn_reflns_Laue_measured_fraction_full 1.000
_diffrn_reflns_Laue_measured_fraction_max 0.951
_diffrn_reflns_limit_h_max 11
_diffrn_reflns_limit_h_min -12
_diffrn_reflns_limit_k_max 26
_diffrn_reflns_limit_k_min -26
_diffrn_reflns_limit_l_max 24
_diffrn_reflns_limit_l_min -24
_diffrn_reflns_number 40781
_diffrn_reflns_point_group_measured_fraction_full 1.000
_diffrn_reflns_point_group_measured_fraction_max 0.951
_diffrn_reflns_theta_full 25.500
_diffrn_reflns_theta_max 29.077
_diffrn_reflns_theta_min 2.025
_diffrn_source 'fine-focus sealed tube'
_exptl_absorpt_coefficient_mu 0.714
_exptl_absorpt_correction_T_max 0.7458
_exptl_absorpt_correction_T_min 0.6681
_exptl_absorpt_correction_type multi-scan
_exptl_absorpt_process_details 'Bruker SADABS 2014/5'
_exptl_crystal_colour orange
_exptl_crystal_density_diffrn 1.525
_exptl_crystal_density_meas ?
_exptl_crystal_density_method not_measured
_exptl_crystal_description Irregular
_exptl_crystal_F_000 1568
_exptl_crystal_recrystallization_method 'Re-crystallisation from solvent: Acetonitrile / Diethyl Ether'
_exptl_crystal_size_max 0.437
_exptl_crystal_size_mid 0.238
_exptl_crystal_size_min 0.178
_refine_diff_density_max 1.173
_refine_diff_density_min -0.945
_refine_diff_density_rms 0.077
_refine_ls_extinction_method none
_refine_ls_goodness_of_fit_ref 1.030
_refine_ls_hydrogen_treatment constr
_refine_ls_matrix_type full
_refine_ls_number_parameters 462
_refine_ls_number_reflns 8456
_refine_ls_number_restraints 0
_refine_ls_restrained_S_all 1.030
_refine_ls_R_factor_all 0.0583
_refine_ls_R_factor_gt 0.0454
_refine_ls_shift/su_max 0.001
_refine_ls_shift/su_mean 0.000
_refine_ls_structure_factor_coef Fsqd
_refine_ls_weighting_details 'w=1/[\s^2^(Fo^2^)+(0.0570P)^2^+4.5044P] where P=(Fo^2^+2Fc^2^)/3'
_refine_ls_weighting_scheme calc
_refine_ls_wR_factor_gt 0.1187
_refine_ls_wR_factor_ref 0.1267
_reflns_Friedel_coverage 0.000
_reflns_number_gt 6941
_reflns_number_total 8456
_reflns_threshold_expression 'I > 2\s(I)'
_cod_data_source_file c8dt03180k2.cif
_cod_data_source_block jyy156
_cod_depositor_comments
;
The following automatic conversions were performed:

'_exptl_crystal_density_meas' value 'not_measured' was changed to '?'
- the value is perceived as not measured.

Automatic conversion script
Id: cif_fix_values 4973 2017-02-22 13:04:09Z antanas 

 Adding full bibliography for 7047545--7047550.cif.
;
_cod_original_cell_volume 3318.3(11)
_cod_database_code 7047548
_shelx_shelxl_version_number 2014/7
_shelx_space_group_comment
; 
The symmetry employed for this shelxl refinement is uniquely defined 
by the following loop, which should always be used as a source of 
symmetry information in preference to the above space-group names. 
They are only intended as comments. 
;
_shelx_estimated_absorpt_t_min 0.745
_shelx_estimated_absorpt_t_max 0.883
_exptl_absorpt_special_details
; 
 Reflections not merged 
   82592 Corrected reflections written to file jyy156s.hkl 
 Estimated minimum and maximum transmission:  0.6681  0.7458 
 The ratio (0.8958) of these values is more reliable than their absolute values! 
 Additional spherical absorption correction applied with mu*r =  0.2000 
 Lambda/2 correction factor = 0.00150 
;

loop_
_space_group_symop_operation_xyz
'x, y, z'
'-x, y+1/2, -z+1/2'
'-x, -y, -z'
'x, -y-1/2, z-1/2'

loop_
_atom_site_label
_atom_site_type_symbol
_atom_site_fract_x
_atom_site_fract_y
_atom_site_fract_z
_atom_site_U_iso_or_equiv
_atom_site_adp_type
_atom_site_occupancy
_atom_site_site_symmetry_order
_atom_site_calc_flag
_atom_site_refinement_flags_posn
_atom_site_refinement_flags_adp
_atom_site_refinement_flags_occupancy
_atom_site_disorder_assembly
_atom_site_disorder_group
Ni1 Ni 0.67919(3) 0.34643(2) 0.66702(2) 0.02101(9) Uani 1 1 d . . . . .
P1 P 0.61141(6) 0.30064(3) 0.56069(3) 0.01794(12) Uani 1 1 d . . . . .
F1 F -0.0830(2) 0.37589(11) 0.95149(14) 0.0668(7) Uani 1 1 d . . . . .
F2 F 0.1598(2) 0.34759(9) 0.99008(10) 0.0492(5) Uani 1 1 d . . . . .
F3 F 0.0046(2) 0.27486(9) 0.92339(10) 0.0475(4) Uani 1 1 d . . . . .
F4 F 0.0764(2) 0.36946(9) 0.87034(9) 0.0427(4) Uani 1 1 d . . . . .
F5 F -0.0858(2) 0.56685(11) 0.56360(12) 0.0570(5) Uani 1 1 d . . . . .
F6 F -0.2898(3) 0.52661(18) 0.60502(12) 0.1036(12) Uani 1 1 d . . . A 1
F7 F -0.0318(5) 0.4975(2) 0.6539(3) 0.0609(12) Uani 0.5 1 d . . P A 2
F7B F -0.1338(6) 0.4612(2) 0.6070(3) 0.0730(14) Uani 0.5 1 d . . P A 1
F8 F -0.1553(5) 0.5913(2) 0.6687(3) 0.0596(11) Uani 0.5 1 d . . P A 2
F8B F -0.0892(6) 0.5429(3) 0.6901(3) 0.0854(19) Uani 0.5 1 d . . P A .
N1 N 0.5185(2) 0.24721(10) 0.41175(10) 0.0248(4) Uani 1 1 d . . . . .
N2 N 0.7484(2) 0.31145(11) 0.51234(10) 0.0256(4) Uani 1 1 d . . . . .
N3 N 0.4613(2) 0.33968(9) 0.51926(10) 0.0197(4) Uani 1 1 d . . . . .
N4 N 0.5793(2) 0.22028(9) 0.56658(9) 0.0190(4) Uani 1 1 d . . . . .
N5 N 0.8660(2) 0.30033(10) 0.67462(10) 0.0226(4) Uani 1 1 d . . . . .
N6 N 0.4781(2) 0.37180(10) 0.67412(10) 0.0240(4) Uani 1 1 d . . . . .
N7 N 0.4402(2) 0.12328(10) 0.71106(11) 0.0250(4) Uani 1 1 d . . . . .
N8 N 0.7511(2) 0.40412(11) 0.75021(11) 0.0300(4) Uani 1 1 d . . . . .
N9 N 0.5134(7) 0.4897(2) 0.9001(3) 0.1074(17) Uani 1 1 d . . . . .
B1 B 0.0387(3) 0.34204(15) 0.93417(16) 0.0288(6) Uani 1 1 d . . . . .
B2 B -0.1426(4) 0.53535(18) 0.61986(18) 0.0386(7) Uani 1 1 d . . . . .
C1 C 0.6507(3) 0.27364(13) 0.38667(12) 0.0266(5) Uani 1 1 d . . . . .
H1A H 0.6244 0.2889 0.3352 0.032 Uiso 1 1 calc R U . . .
H1B H 0.7265 0.2380 0.3879 0.032 Uiso 1 1 calc R U . . .
C2 C 0.7169(3) 0.33165(14) 0.43447(12) 0.0288(5) Uani 1 1 d . . . . .
H2A H 0.8105 0.3466 0.4181 0.035 Uiso 1 1 calc R U . . .
H2B H 0.6457 0.3693 0.4290 0.035 Uiso 1 1 calc R U . . .
C3 C 0.3804(2) 0.28455(12) 0.40071(12) 0.0226(4) Uani 1 1 d . . . . .
H3A H 0.3001 0.2570 0.3731 0.027 Uiso 1 1 calc R U . . .
H3B H 0.3927 0.3247 0.3711 0.027 Uiso 1 1 calc R U . . .
C4 C 0.3354(2) 0.30535(11) 0.47433(11) 0.0201(4) Uani 1 1 d . . . . .
H4A H 0.2477 0.3353 0.4656 0.024 Uiso 1 1 calc R U . . .
H4B H 0.3073 0.2656 0.5007 0.024 Uiso 1 1 calc R U . . .
C5 C 0.5181(3) 0.17950(12) 0.43803(12) 0.0260(5) Uani 1 1 d . . . . .
H5A H 0.5537 0.1494 0.4019 0.031 Uiso 1 1 calc R U . . .
H5B H 0.4147 0.1664 0.4429 0.031 Uiso 1 1 calc R U . . .
C6 C 0.6186(3) 0.17204(12) 0.51238(12) 0.0244(5) Uani 1 1 d . . . . .
H6A H 0.6088 0.1264 0.5311 0.029 Uiso 1 1 calc R U . . .
H6B H 0.7241 0.1787 0.5059 0.029 Uiso 1 1 calc R U . . .
C7 C 0.9032(3) 0.32223(15) 0.54832(13) 0.0310(5) Uani 1 1 d . . . . .
H7A H 0.9187 0.3704 0.5576 0.037 Uiso 1 1 calc R U . . .
H7B H 0.9720 0.3082 0.5144 0.037 Uiso 1 1 calc R U . . .
C8 C 0.9434(2) 0.28563(13) 0.61940(12) 0.0257(5) Uani 1 1 d . . . . .
C9 C 1.0594(3) 0.24008(14) 0.62935(14) 0.0307(5) Uani 1 1 d . . . . .
H9 H 1.1107 0.2296 0.5896 0.037 Uiso 1 1 calc R U . . .
C10 C 1.1013(3) 0.20968(14) 0.69679(15) 0.0322(5) Uani 1 1 d . . . . .
H10 H 1.1801 0.1780 0.7037 0.039 Uiso 1 1 calc R U . . .
C11 C 1.0253(3) 0.22665(13) 0.75419(14) 0.0300(5) Uani 1 1 d . . . . .
H11 H 1.0527 0.2076 0.8015 0.036 Uiso 1 1 calc R U . . .
C12 C 0.9094(3) 0.27174(13) 0.74107(12) 0.0262(5) Uani 1 1 d . . . . .
H12 H 0.8578 0.2833 0.7804 0.031 Uiso 1 1 calc R U . . .
C13 C 0.4362(3) 0.40661(11) 0.54721(13) 0.0234(4) Uani 1 1 d . . . . .
H13A H 0.3616 0.4306 0.5118 0.028 Uiso 1 1 calc R U . . .
H13B H 0.5307 0.4323 0.5538 0.028 Uiso 1 1 calc R U . . .
C14 C 0.3805(3) 0.39942(11) 0.61957(13) 0.0232(4) Uani 1 1 d . . . . .
C15 C 0.2355(3) 0.41525(12) 0.62994(15) 0.0288(5) Uani 1 1 d . . . . .
H15 H 0.1680 0.4352 0.5915 0.035 Uiso 1 1 calc R U . . .
C16 C 0.1906(3) 0.40147(13) 0.69726(17) 0.0362(6) Uani 1 1 d . . . . .
H16 H 0.0921 0.4121 0.7052 0.043 Uiso 1 1 calc R U . . .
C17 C 0.2898(3) 0.37236(14) 0.75233(15) 0.0361(6) Uani 1 1 d . . . . .
H17 H 0.2605 0.3620 0.7983 0.043 Uiso 1 1 calc R U . . .
C18 C 0.4328(3) 0.35852(14) 0.73916(14) 0.0319(5) Uani 1 1 d . . . . .
H18 H 0.5018 0.3389 0.7772 0.038 Uiso 1 1 calc R U . . .
C19 C 0.4729(2) 0.19760(11) 0.61351(11) 0.0194(4) Uani 1 1 d . . . . .
H19A H 0.3889 0.1747 0.5827 0.023 Uiso 1 1 calc R U . . .
H19B H 0.4316 0.2368 0.6359 0.023 Uiso 1 1 calc R U . . .
C20 C 0.5407(2) 0.15100(10) 0.67403(11) 0.0190(4) Uani 1 1 d . . . . .
C21 C 0.6930(3) 0.13845(12) 0.69002(12) 0.0242(5) Uani 1 1 d . . . . .
H21 H 0.7608 0.1590 0.6625 0.029 Uiso 1 1 calc R U . . .
C22 C 0.7444(3) 0.09514(12) 0.74715(13) 0.0313(6) Uani 1 1 d . . . . .
H22 H 0.8480 0.0856 0.7596 0.038 Uiso 1 1 calc R U . . .
C23 C 0.6420(4) 0.06637(12) 0.78524(14) 0.0364(6) Uani 1 1 d . . . . .
H23 H 0.6740 0.0365 0.8244 0.044 Uiso 1 1 calc R U . . .
C24 C 0.4919(3) 0.08137(12) 0.76597(14) 0.0327(6) Uani 1 1 d . . . . .
H24 H 0.4223 0.0611 0.7927 0.039 Uiso 1 1 calc R U . . .
C25 C 0.7925(3) 0.44649(14) 0.78929(14) 0.0347(6) Uani 1 1 d . . . . .
C26 C 0.8460(4) 0.50172(17) 0.83812(19) 0.0573(10) Uani 1 1 d . . . . .
H26A H 0.9252 0.5256 0.8182 0.086 Uiso 1 1 calc R U . . .
H26B H 0.8856 0.4844 0.8869 0.086 Uiso 1 1 calc R U . . .
H26C H 0.7630 0.5322 0.8419 0.086 Uiso 1 1 calc R U . . .
C27 C 0.3866(6) 0.49373(19) 0.9188(3) 0.0693(12) Uani 1 1 d . . . . .
C28 C 0.2427(5) 0.5004(2) 0.9453(3) 0.0906(17) Uani 1 1 d . . . . .
H28A H 0.1761 0.4642 0.9254 0.136 Uiso 1 1 calc R U . . .
H28B H 0.1971 0.5432 0.9291 0.136 Uiso 1 1 calc R U . . .
H28C H 0.2586 0.4984 0.9990 0.136 Uiso 1 1 calc R U . . .

loop_
_atom_site_aniso_label
_atom_site_aniso_U_11
_atom_site_aniso_U_22
_atom_site_aniso_U_33
_atom_site_aniso_U_23
_atom_site_aniso_U_13
_atom_site_aniso_U_12
Ni1 0.01846(15) 0.03062(17) 0.01321(14) -0.00186(11) 0.00010(10) -0.00232(11)
P1 0.0147(2) 0.0263(3) 0.0123(2) 0.0009(2) 0.00027(18) -0.0005(2)
F1 0.0467(11) 0.0641(13) 0.1012(18) 0.0286(12) 0.0481(12) 0.0202(10)
F2 0.0530(11) 0.0435(10) 0.0427(10) 0.0102(8) -0.0194(8) -0.0073(8)
F3 0.0399(10) 0.0426(10) 0.0567(11) 0.0038(8) -0.0030(8) -0.0114(8)
F4 0.0477(10) 0.0538(10) 0.0288(8) 0.0034(7) 0.0128(7) -0.0059(8)
F5 0.0414(10) 0.0654(13) 0.0674(13) 0.0209(10) 0.0191(9) 0.0100(9)
F6 0.0625(15) 0.193(3) 0.0477(12) 0.0438(16) -0.0169(11) -0.0613(18)
F7 0.049(2) 0.065(3) 0.071(3) 0.029(2) 0.015(2) 0.037(2)
F7B 0.096(4) 0.045(2) 0.087(3) 0.007(2) 0.041(3) 0.024(2)
F8 0.074(3) 0.049(2) 0.060(3) -0.016(2) 0.022(2) 0.006(2)
F8B 0.071(3) 0.122(5) 0.052(3) 0.010(3) -0.024(2) -0.058(3)
N1 0.0194(9) 0.0345(11) 0.0199(9) 0.0034(8) 0.0009(7) 0.0030(8)
N2 0.0161(9) 0.0465(12) 0.0136(8) 0.0039(8) 0.0004(7) -0.0051(8)
N3 0.0187(9) 0.0219(9) 0.0169(8) 0.0003(7) -0.0029(7) 0.0002(7)
N4 0.0175(8) 0.0245(9) 0.0149(8) 0.0008(7) 0.0027(6) 0.0039(7)
N5 0.0176(9) 0.0331(10) 0.0156(8) -0.0016(7) -0.0018(7) -0.0036(7)
N6 0.0233(9) 0.0283(10) 0.0205(9) -0.0048(8) 0.0037(7) -0.0027(8)
N7 0.0323(11) 0.0202(9) 0.0223(9) 0.0008(7) 0.0033(8) -0.0023(8)
N8 0.0263(10) 0.0401(12) 0.0222(9) -0.0049(9) -0.0007(8) 0.0017(9)
N9 0.150(5) 0.080(3) 0.101(3) 0.032(2) 0.046(3) 0.051(3)
B1 0.0186(12) 0.0391(15) 0.0287(13) 0.0058(11) 0.0036(10) -0.0001(11)
B2 0.0303(15) 0.0517(19) 0.0333(15) 0.0099(14) 0.0028(12) 0.0176(14)
C1 0.0216(11) 0.0448(14) 0.0134(9) 0.0016(9) 0.0023(8) 0.0020(10)
C2 0.0233(11) 0.0489(15) 0.0138(10) 0.0054(9) 0.0016(8) -0.0046(10)
C3 0.0196(10) 0.0296(11) 0.0164(10) 0.0021(8) -0.0041(8) 0.0025(9)
C4 0.0166(10) 0.0240(10) 0.0181(10) 0.0007(8) -0.0025(8) 0.0006(8)
C5 0.0287(12) 0.0310(12) 0.0173(10) -0.0043(9) 0.0004(9) 0.0047(10)
C6 0.0261(11) 0.0296(12) 0.0172(10) -0.0027(9) 0.0019(8) 0.0084(9)
C7 0.0175(11) 0.0576(16) 0.0172(10) 0.0016(10) 0.0003(8) -0.0086(11)
C8 0.0167(10) 0.0420(14) 0.0172(10) -0.0038(9) -0.0013(8) -0.0064(9)
C9 0.0168(11) 0.0478(15) 0.0260(12) -0.0102(11) -0.0007(9) -0.0027(10)
C10 0.0169(11) 0.0403(14) 0.0363(13) -0.0056(11) -0.0054(9) -0.0015(10)
C11 0.0201(11) 0.0412(14) 0.0256(11) 0.0032(10) -0.0066(9) -0.0050(10)
C12 0.0203(11) 0.0391(13) 0.0175(10) 0.0002(9) -0.0022(8) -0.0061(9)
C13 0.0238(11) 0.0198(10) 0.0254(11) 0.0019(8) -0.0002(9) -0.0012(8)
C14 0.0235(11) 0.0179(10) 0.0278(11) -0.0054(8) 0.0032(9) -0.0030(8)
C15 0.0237(11) 0.0206(11) 0.0421(14) -0.0095(10) 0.0051(10) -0.0036(9)
C16 0.0287(13) 0.0311(13) 0.0524(17) -0.0164(12) 0.0172(12) -0.0099(10)
C17 0.0360(14) 0.0414(15) 0.0345(14) -0.0122(11) 0.0165(11) -0.0128(12)
C18 0.0328(13) 0.0411(14) 0.0231(11) -0.0070(10) 0.0081(10) -0.0069(11)
C19 0.0170(9) 0.0235(10) 0.0169(9) 0.0028(8) 0.0001(8) 0.0022(8)
C20 0.0242(10) 0.0168(9) 0.0148(9) -0.0011(7) -0.0004(8) 0.0022(8)
C21 0.0256(11) 0.0263(11) 0.0191(10) -0.0023(9) -0.0016(8) 0.0069(9)
C22 0.0376(14) 0.0296(12) 0.0229(11) -0.0029(9) -0.0078(10) 0.0145(10)
C23 0.0622(18) 0.0202(11) 0.0236(12) 0.0041(9) -0.0037(12) 0.0098(11)
C24 0.0517(16) 0.0220(11) 0.0235(11) 0.0038(9) 0.0034(11) -0.0038(11)
C25 0.0318(13) 0.0398(14) 0.0281(12) -0.0053(11) -0.0086(10) 0.0102(11)
C26 0.066(2) 0.0418(17) 0.0522(19) -0.0176(15) -0.0278(17) 0.0158(15)
C27 0.084(3) 0.0391(19) 0.078(3) 0.0052(18) -0.009(2) -0.0002(19)
C28 0.057(3) 0.048(2) 0.158(5) 0.012(3) -0.009(3) -0.0149(19)

loop_
_atom_type_symbol
_atom_type_description
_atom_type_scat_dispersion_real
_atom_type_scat_dispersion_imag
_atom_type_scat_source
C C 0.0033 0.0016 'International Tables Vol C Tables 4.2.6.8 and 6.1.1.4'
H H 0.0000 0.0000 'International Tables Vol C Tables 4.2.6.8 and 6.1.1.4'
B B 0.0013 0.0007 'International Tables Vol C Tables 4.2.6.8 and 6.1.1.4'
N N 0.0061 0.0033 'International Tables Vol C Tables 4.2.6.8 and 6.1.1.4'
F F 0.0171 0.0103 'International Tables Vol C Tables 4.2.6.8 and 6.1.1.4'
P P 0.1023 0.0942 'International Tables Vol C Tables 4.2.6.8 and 6.1.1.4'
Ni Ni 0.3393 1.1124 'International Tables Vol C Tables 4.2.6.8 and 6.1.1.4'

loop_
_geom_angle_atom_site_label_1
_geom_angle_atom_site_label_2
_geom_angle_atom_site_label_3
_geom_angle
N6 Ni1 N5 164.27(9)
N6 Ni1 N8 89.59(8)
N5 Ni1 N8 92.69(8)
N6 Ni1 P1 92.06(6)
N5 Ni1 P1 89.06(6)
N8 Ni1 P1 167.53(7)
N4 P1 N2 108.66(10)
N4 P1 N3 110.83(9)
N2 P1 N3 108.74(10)
N4 P1 Ni1 112.67(7)
N2 P1 Ni1 107.53(7)
N3 P1 Ni1 108.30(7)
N4 P1 N1 71.09(7)
N2 P1 N1 71.04(8)
N3 P1 N1 69.30(8)
Ni1 P1 N1 176.21(5)
F8B F7 B2 60.3(3)
F8B F8 B2 58.9(3)
F8 F8B F7 129.7(5)
F8 F8B B2 71.2(4)
F7 F8B B2 61.7(3)
C3 N1 C5 119.33(19)
C3 N1 C1 120.2(2)
C5 N1 C1 119.8(2)
C3 N1 P1 93.31(13)
C5 N1 P1 92.67(12)
C1 N1 P1 91.85(13)
C7 N2 C2 115.14(18)
C7 N2 P1 121.30(15)
C2 N2 P1 120.88(15)
C13 N3 C4 118.52(17)
C13 N3 P1 115.71(14)
C4 N3 P1 123.18(15)
C19 N4 C6 116.42(18)
C19 N4 P1 118.92(14)
C6 N4 P1 122.46(15)
C8 N5 C12 118.4(2)
C8 N5 Ni1 127.18(16)
C12 N5 Ni1 113.63(16)
C14 N6 C18 119.2(2)
C14 N6 Ni1 125.33(16)
C18 N6 Ni1 115.49(17)
C20 N7 C24 117.3(2)
C25 N8 Ni1 167.6(2)
F1 B1 F2 110.9(3)
F1 B1 F4 108.1(2)
F2 B1 F4 109.1(2)
F1 B1 F3 110.2(2)
F2 B1 F3 108.4(2)
F4 B1 F3 110.0(2)
F8B B2 F6 114.8(4)
F8B B2 F7 58.0(4)
F8B B2 F5 124.2(4)
F6 B2 F5 112.6(2)
F7 B2 F5 105.9(3)
F8B B2 F8 49.9(4)
F7 B2 F8 106.0(4)
F5 B2 F8 100.6(3)
F8B B2 F7B 104.3(4)
F6 B2 F7B 85.0(3)
F5 B2 F7B 107.4(3)
N1 C1 C2 111.47(19)
N2 C2 C1 110.5(2)
N1 C3 C4 111.07(17)
N3 C4 C3 109.66(18)
N1 C5 C6 111.1(2)
N4 C6 C5 111.68(18)
N2 C7 C8 114.0(2)
N5 C8 C9 121.0(2)
N5 C8 C7 117.8(2)
C9 C8 C7 121.2(2)
C10 C9 C8 120.5(2)
C9 C10 C11 118.4(2)
C12 C11 C10 118.7(2)
N5 C12 C11 122.9(2)
N3 C13 C14 108.28(18)
N6 C14 C15 120.9(2)
N6 C14 C13 115.4(2)
C15 C14 C13 123.5(2)
C16 C15 C14 119.2(3)
C17 C16 C15 119.7(2)
C16 C17 C18 118.5(3)
N6 C18 C17 122.5(3)
N4 C19 C20 113.59(17)
N7 C20 C21 123.1(2)
N7 C20 C19 113.79(19)
C21 C20 C19 123.1(2)
C20 C21 C22 118.7(2)
C23 C22 C21 118.6(2)
C22 C23 C24 119.4(2)
N7 C24 C23 122.9(3)
N8 C25 C26 178.8(3)
N9 C27 C28 176.2(5)

loop_
_geom_bond_atom_site_label_1
_geom_bond_atom_site_label_2
_geom_bond_distance
Ni1 N6 1.915(2)
Ni1 N5 1.916(2)
Ni1 N8 1.953(2)
Ni1 P1 2.1670(7)
P1 N4 1.649(2)
P1 N2 1.6500(19)
P1 N3 1.6511(19)
P1 N1 2.948(2)
F1 B1 1.374(3)
F2 B1 1.388(3)
F3 B1 1.394(4)
F4 B1 1.389(3)
F5 B2 1.381(4)
F6 B2 1.331(4)
F7 F8B 1.288(8)
F7 B2 1.337(4)
F7B B2 1.514(6)
F8 F8B 1.178(7)
F8 B2 1.458(5)
F8B B2 1.319(5)
N1 C3 1.446(3)
N1 C5 1.446(3)
N1 C1 1.450(3)
N2 C7 1.472(3)
N2 C2 1.477(3)
N3 C13 1.472(3)
N3 C4 1.473(3)
N4 C19 1.464(3)
N4 C6 1.476(3)
N5 C8 1.355(3)
N5 C12 1.355(3)
N6 C14 1.352(3)
N6 C18 1.353(3)
N7 C20 1.341(3)
N7 C24 1.345(3)
N8 C25 1.141(3)
N9 C27 1.252(7)
C1 C2 1.528(4)
C3 C4 1.535(3)
C5 C6 1.531(3)
C7 C8 1.498(3)
C8 C9 1.385(4)
C9 C10 1.385(4)
C10 C11 1.391(4)
C11 C12 1.380(4)
C13 C14 1.504(3)
C14 C15 1.393(3)
C15 C16 1.392(4)
C16 C17 1.378(4)
C17 C18 1.382(4)
C19 C20 1.513(3)
C20 C21 1.389(3)
C21 C22 1.390(3)
C22 C23 1.374(4)
C23 C24 1.385(4)
C25 C26 1.465(4)
C27 C28 1.467(7)

loop_
_geom_torsion_atom_site_label_1
_geom_torsion_atom_site_label_2
_geom_torsion_atom_site_label_3
_geom_torsion_atom_site_label_4
_geom_torsion
B2 F8 F8B F7 21.0(5)
B2 F7 F8B F8 -22.6(6)
N4 P1 N2 C7 -98.1(2)
N3 P1 N2 C7 141.2(2)
Ni1 P1 N2 C7 24.1(2)
N1 P1 N2 C7 -159.6(2)
N4 P1 N2 C2 101.4(2)
N3 P1 N2 C2 -19.4(2)
Ni1 P1 N2 C2 -136.43(18)
N1 P1 N2 C2 39.88(19)
N4 P1 N3 C13 143.97(15)
N2 P1 N3 C13 -96.66(17)
Ni1 P1 N3 C13 19.91(17)
N1 P1 N3 C13 -156.99(17)
N4 P1 N3 C4 -17.5(2)
N2 P1 N3 C4 101.91(18)
Ni1 P1 N3 C4 -141.53(15)
N1 P1 N3 C4 41.58(16)
N2 P1 N4 C19 173.61(15)
N3 P1 N4 C19 -66.97(17)
Ni1 P1 N4 C19 54.56(16)
N1 P1 N4 C19 -124.95(16)
N2 P1 N4 C6 -23.85(19)
N3 P1 N4 C6 95.57(18)
Ni1 P1 N4 C6 -142.90(15)
N1 P1 N4 C6 37.58(15)
F8 F8B B2 F7 161.8(5)
F8 F8B B2 F5 73.7(5)
F7 F8B B2 F5 -88.1(5)
F7 F8B B2 F8 -161.8(5)
F8B F7 B2 F5 120.7(4)
F8B F7 B2 F8 14.4(4)
F8B F8 B2 F7 -16.0(4)
F8B F8 B2 F5 -126.1(4)
C3 N1 C1 C2 72.1(3)
C5 N1 C1 C2 -116.9(2)
P1 N1 C1 C2 -22.77(19)
C7 N2 C2 C1 124.9(2)
P1 N2 C2 C1 -73.4(3)
N1 C1 C2 N2 55.5(3)
C5 N1 C3 C4 73.6(3)
C1 N1 C3 C4 -115.5(2)
P1 N1 C3 C4 -21.38(18)
C13 N3 C4 C3 125.0(2)
P1 N3 C4 C3 -74.0(2)
N1 C3 C4 N3 52.6(2)
C3 N1 C5 C6 -118.0(2)
C1 N1 C5 C6 71.0(3)
P1 N1 C5 C6 -22.69(18)
C19 N4 C6 C5 92.8(2)
P1 N4 C6 C5 -70.1(2)
N1 C5 C6 N4 53.7(3)
C2 N2 C7 C8 -164.5(2)
P1 N2 C7 C8 33.9(3)
C12 N5 C8 C9 3.1(3)
Ni1 N5 C8 C9 -165.90(18)
C12 N5 C8 C7 -174.5(2)
Ni1 N5 C8 C7 16.5(3)
N2 C7 C8 N5 -61.4(3)
N2 C7 C8 C9 121.0(3)
N5 C8 C9 C10 -1.6(4)
C7 C8 C9 C10 175.9(2)
C8 C9 C10 C11 -0.8(4)
C9 C10 C11 C12 1.5(4)
C8 N5 C12 C11 -2.3(3)
Ni1 N5 C12 C11 168.10(19)
C10 C11 C12 N5 0.0(4)
C4 N3 C13 C14 87.7(2)
P1 N3 C13 C14 -74.6(2)
C18 N6 C14 C15 1.1(3)
Ni1 N6 C14 C15 179.05(16)
C18 N6 C14 C13 -174.6(2)
Ni1 N6 C14 C13 3.3(3)
N3 C13 C14 N6 64.6(2)
N3 C13 C14 C15 -111.0(2)
N6 C14 C15 C16 -0.9(3)
C13 C14 C15 C16 174.5(2)
C14 C15 C16 C17 -0.2(4)
C15 C16 C17 C18 0.9(4)
C14 N6 C18 C17 -0.3(4)
Ni1 N6 C18 C17 -178.4(2)
C16 C17 C18 N6 -0.7(4)
C6 N4 C19 C20 76.0(2)
P1 N4 C19 C20 -120.47(17)
C24 N7 C20 C21 -0.2(3)
C24 N7 C20 C19 -179.8(2)
N4 C19 C20 N7 -171.73(18)
N4 C19 C20 C21 8.7(3)
N7 C20 C21 C22 0.0(3)
C19 C20 C21 C22 179.5(2)
C20 C21 C22 C23 0.2(3)
C21 C22 C23 C24 -0.2(4)
C20 N7 C24 C23 0.2(4)
C22 C23 C24 N7 0.0(4)
